data_7101032
_journal_name_full 'Chemical Communications'
_journal_paper_doi 10.1039/b518411h
_journal_year 2006
_chemical_formula_moiety
;
'(C36 H28 Ag4 N12 4+)2, (B F4 -)6, F6 Sn 2-, 8(C H3 N O2) '
;
_chemical_formula_sum 'C80 H80 Ag8 B6 F30 N32 O16 Sn'
_chemical_formula_weight 3362.16
_space_group_crystal_system triclinic
_space_group_IT_number 2
_space_group_name_Hall '-P 1'
_space_group_name_H-M_alt 'P -1'
_cell_angle_alpha 93.390(5)
_cell_angle_beta 103.344(5)
_cell_angle_gamma 101.090(5)
_cell_formula_units_Z 1
_cell_length_a 12.246(6)
_cell_length_b 15.031(7)
_cell_length_c 15.517(7)
_cell_measurement_temperature 150.2
_cell_volume 2711(2)
_exptl_crystal_density_diffrn 2.059
_cod_original_formula_sum 'C80 H80 Ag8 B6 F30 N32 O16 Sn '
_cod_database_code 7101032

loop_
_space_group_symop_id
_space_group_symop_operation_xyz
1 x,y,z
2 -x,-y,-z

loop_
_atom_site_label
_atom_site_type_symbol
_atom_site_fract_x
_atom_site_fract_y
_atom_site_fract_z
_atom_site_U_iso_or_equiv
_atom_site_adp_type
_atom_site_occupancy
_atom_site_symmetry_multiplicity
_atom_site_calc_flag
_atom_site_refinement_flags
_atom_site_disorder_assembly
_atom_site_disorder_group
Sn(1) Sn 0.5000 0.5000 0.5000 0.0254(1) Uani 1.00 2 d S . .
Ag(1) Ag 0.40697(4) 0.76931(3) 0.59724(3) 0.0346(1) Uani 1.00 1 d . . .
Ag(2) Ag 0.74346(4) 0.66427(3) 0.38075(3) 0.0380(1) Uani 1.00 1 d . . .
Ag(3) Ag 0.81952(4) 0.32335(3) 0.59293(3) 0.0372(1) Uani 1.00 1 d . . .
Ag(4) Ag 0.47834(4) 0.43054(3) 0.80129(3) 0.0350(1) Uani 1.00 1 d . . .
F(1) F -0.0450(5) 0.7289(4) 0.9311(4) 0.101(2) Uani 1.00 1 d . . .
F(2) F 0.0634(4) 0.6764(3) 0.8483(3) 0.065(1) Uani 1.00 1 d . . .
F(3) F 0.1165(5) 0.6895(5) 0.9967(4) 0.117(2) Uani 1.00 1 d . . .
F(4) F -0.0290(5) 0.5840(3) 0.9249(4) 0.103(2) Uani 1.00 1 d . . .
F(5) F 0.5452(6) 0.8345(9) 0.0521(6) 0.228(6) Uani 1.00 1 d . . .
F(6) F 0.658(1) 0.9211(5) 0.1793(8) 0.243(7) Uani 1.00 1 d . . .
F(7) F 0.7293(6) 0.8638(6) 0.0779(5) 0.154(3) Uani 1.00 1 d . . .
F(8) F 0.6360(4) 0.7781(3) 0.1610(3) 0.071(1) Uani 1.00 1 d . . .
F(9) F 0.9104(4) 0.8548(3) 0.6548(4) 0.082(2) Uani 1.00 1 d . . .
F(10) F 1.0758(4) 0.8136(3) 0.6503(3) 0.0566(10) Uani 1.00 1 d . . .
F(11) F 0.9287(4) 0.7707(4) 0.5327(4) 0.094(2) Uani 1.00 1 d . . .
F(12) F 1.0134(5) 0.9187(3) 0.5656(4) 0.093(2) Uani 1.00 1 d . . .
F(13) F 0.4168(3) 0.5979(2) 0.5099(2) 0.0371(7) Uani 1.00 1 d . . .
F(14) F 0.4690(3) 0.4578(2) 0.6108(2) 0.0394(7) Uani 1.00 1 d . . .
F(15) F 0.6428(3) 0.5814(2) 0.5632(2) 0.0439(8) Uani 1.00 1 d . . .
O(1) O 0.6546(6) 0.8325(5) 0.7270(5) 0.096(2) Uani 1.00 1 d . . .
O(2) O 0.6212(6) 0.7656(5) 0.8371(5) 0.092(2) Uani 1.00 1 d . . .
O(3) O 0.4253(5) 0.9223(3) 0.7456(3) 0.064(1) Uani 1.00 1 d . . .
O(4) O 0.5899(5) 1.0106(4) 0.8011(4) 0.071(2) Uani 1.00 1 d . . .
O(5) O 0.2477(7) 0.9020(7) 0.9876(6) 0.159(5) Uani 1.00 1 d . . .
O(6) O 0.0883(8) 0.9483(5) 0.9682(5) 0.127(3) Uani 1.00 1 d . . .
O(7) O 0.7005(5) 0.5704(4) 0.7607(3) 0.075(2) Uani 1.00 1 d . . .
O(8) O 0.8195(4) 0.5211(3) 0.6999(3) 0.056(1) Uani 1.00 1 d . . .
N(1) N 0.5157(4) 0.8019(3) 0.4938(3) 0.0256(9) Uani 1.00 1 d . . .
N(2) N 0.6456(4) 0.7650(3) 0.4131(3) 0.0270(9) Uani 1.00 1 d . . .
N(3) N 0.3415(4) 0.8799(3) 0.5168(3) 0.0278(9) Uani 1.00 1 d . . .
N(4) N 0.8271(3) 0.5360(3) 0.4121(3) 0.0251(8) Uani 1.00 1 d . . .
N(5) N 0.8529(4) 0.4087(3) 0.4905(3) 0.0286(9) Uani 1.00 1 d . . .
N(6) N 0.8354(4) 0.6353(3) 0.2713(3) 0.0305(9) Uani 1.00 1 d . . .
N(7) N 0.7201(4) 0.2991(3) 0.7004(3) 0.0264(9) Uani 1.00 1 d . . .
N(8) N 0.5881(4) 0.3380(3) 0.7782(3) 0.0286(9) Uani 1.00 1 d . . .
N(9) N 0.8830(4) 0.2107(3) 0.6737(3) 0.032(1) Uani 1.00 1 d . . .
N(10) N 0.4103(4) 0.5632(3) 0.7855(3) 0.0275(9) Uani 1.00 1 d . . .
N(11) N 0.3769(4) 0.6887(3) 0.7051(3) 0.0293(9) Uani 1.00 1 d . . .
N(12) N 0.3875(3) 0.4532(3) 0.9148(3) 0.0268(9) Uani 1.00 1 d . . .
N(13) N 0.6829(6) 0.8183(4) 0.8060(5) 0.061(2) Uani 1.00 1 d . . .
N(14) N 0.5050(6) 0.9564(4) 0.8077(4) 0.049(1) Uani 1.00 1 d . . .
N(15) N 0.1644(8) 0.9154(5) 0.9412(5) 0.079(2) Uani 1.00 1 d . . .
N(16) N 0.7795(4) 0.5818(4) 0.7232(3) 0.040(1) Uani 1.00 1 d . . .
C(1) C 0.5950(4) 0.7574(3) 0.4803(3) 0.027(1) Uani 1.00 1 d . . .
C(2) C 0.6160(5) 0.8263(3) 0.3576(4) 0.029(1) Uani 1.00 1 d . . .
C(3) C 0.5362(4) 0.8761(3) 0.3677(3) 0.027(1) Uani 1.00 1 d . . .
C(4) C 0.4828(4) 0.8605(3) 0.4362(3) 0.0216(9) Uani 1.00 1 d . . .
C(5) C 0.3913(4) 0.9070(3) 0.4513(3) 0.0217(9) Uani 1.00 1 d . . .
C(6) C 0.3576(4) 0.9742(3) 0.4011(3) 0.027(1) Uani 1.00 1 d . . .
C(7) C 0.2722(4) 1.0158(3) 0.4172(4) 0.031(1) Uani 1.00 1 d . . .
C(8) C 0.2217(4) 0.9885(3) 0.4842(4) 0.030(1) Uani 1.00 1 d . . .
C(9) C 0.2596(5) 0.9198(4) 0.5334(4) 0.032(1) Uani 1.00 1 d . . .
C(10) C 0.8163(4) 0.4854(3) 0.4787(3) 0.028(1) Uani 1.00 1 d . . .
C(11) C 0.9069(5) 0.3810(4) 0.4297(4) 0.034(1) Uani 1.00 1 d . . .
C(12) C 0.9199(5) 0.4281(4) 0.3590(4) 0.034(1) Uani 1.00 1 d . . .
C(13) C 0.8795(4) 0.5091(3) 0.3520(3) 0.0241(10) Uani 1.00 1 d . . .
C(14) C 0.8914(4) 0.5658(3) 0.2774(3) 0.026(1) Uani 1.00 1 d . . .
C(15) C 0.9529(5) 0.5472(4) 0.2178(4) 0.034(1) Uani 1.00 1 d . . .
C(16) C 0.9587(5) 0.5997(4) 0.1483(4) 0.040(1) Uani 1.00 1 d . . .
C(17) C 0.9030(5) 0.6704(4) 0.1417(4) 0.038(1) Uani 1.00 1 d . . .
C(18) C 0.8428(5) 0.6859(4) 0.2036(4) 0.036(1) Uani 1.00 1 d . . .
C(19) C 0.6403(4) 0.3448(3) 0.7115(3) 0.028(1) Uani 1.00 1 d . . .
C(20) C 0.6196(5) 0.2803(4) 0.8386(4) 0.033(1) Uani 1.00 1 d . . .
C(21) C 0.7020(5) 0.2308(3) 0.8304(3) 0.031(1) Uani 1.00 1 d . . .
C(22) C 0.7522(4) 0.2418(3) 0.7609(3) 0.028(1) Uani 1.00 1 d . . .
C(23) C 0.8425(4) 0.1933(3) 0.7458(4) 0.030(1) Uani 1.00 1 d . . .
C(24) C 0.8817(5) 0.1335(4) 0.8040(5) 0.043(1) Uani 1.00 1 d . . .
C(25) C 0.9654(6) 0.0886(4) 0.7875(5) 0.056(2) Uani 1.00 1 d . . .
C(26) C 1.0050(6) 0.1037(4) 0.7131(5) 0.055(2) Uani 1.00 1 d . . .
C(27) C 0.9624(5) 0.1657(4) 0.6570(4) 0.042(1) Uani 1.00 1 d . . .
C(28) C 0.4205(5) 0.6150(4) 0.7191(4) 0.032(1) Uani 1.00 1 d . . .
C(29) C 0.3204(5) 0.7134(4) 0.7644(4) 0.041(1) Uani 1.00 1 d . . .
C(30) C 0.3092(5) 0.6648(4) 0.8353(4) 0.036(1) Uani 1.00 1 d . . .
C(31) C 0.3545(4) 0.5882(3) 0.8441(3) 0.026(1) Uani 1.00 1 d . . .
C(32) C 0.3425(4) 0.5277(3) 0.9162(3) 0.026(1) Uani 1.00 1 d . . .
C(33) C 0.2854(5) 0.5476(4) 0.9806(4) 0.032(1) Uani 1.00 1 d . . .
C(34) C 0.2761(5) 0.4896(4) 1.0458(4) 0.040(1) Uani 1.00 1 d . . .
C(35) C 0.3237(5) 0.4146(4) 1.0442(3) 0.033(1) Uani 1.00 1 d . . .
C(36) C 0.3780(5) 0.3980(4) 0.9792(3) 0.032(1) Uani 1.00 1 d . . .
C(37) C 0.7903(7) 0.8694(6) 0.8658(9) 0.112(4) Uani 1.00 1 d . . .
C(38) C 0.5027(7) 0.9318(5) 0.8987(4) 0.057(2) Uani 1.00 1 d . . .
C(39) C 0.1400(7) 0.8970(5) 0.8466(5) 0.058(2) Uani 1.00 1 d . . .
C(40) C 0.8245(6) 0.6754(4) 0.7058(5) 0.050(2) Uani 1.00 1 d . . .
B(1) B 0.0253(6) 0.6710(5) 0.9252(5) 0.038(1) Uani 1.00 1 d . . .
B(2) B 0.6453(9) 0.8554(7) 0.1200(7) 0.063(2) Uani 1.00 1 d . . .
B(3) B 0.9807(7) 0.8389(5) 0.6005(6) 0.049(2) Uani 1.00 1 d . . .
H(1) H 0.6171 0.7175 0.5213 0.0329 Uiso 1.00 1 R . . .
H(2) H 0.6509 0.8353 0.3107 0.0352 Uiso 1.00 1 R . . .
H(3) H 0.5184 0.9193 0.3292 0.0318 Uiso 1.00 1 R . . .
H(4) H 0.3928 0.9915 0.3558 0.0324 Uiso 1.00 1 R . . .
H(5) H 0.2495 1.0612 0.3836 0.0369 Uiso 1.00 1 R . . .
H(6) H 0.1636 1.0148 0.4969 0.0365 Uiso 1.00 1 R . . .
H(7) H 0.2260 0.9015 0.5792 0.0383 Uiso 1.00 1 R . . .
H(8) H 0.7801 0.5058 0.5202 0.0338 Uiso 1.00 1 R . . .
H(9) H 0.9358 0.3283 0.4366 0.0402 Uiso 1.00 1 R . . .
H(10) H 0.9546 0.4071 0.3168 0.0406 Uiso 1.00 1 R . . .
H(11) H 0.9908 0.4991 0.2241 0.0403 Uiso 1.00 1 R . . .
H(12) H 0.9996 0.5873 0.1070 0.0475 Uiso 1.00 1 R . . .
H(13) H 0.9057 0.7075 0.0960 0.0457 Uiso 1.00 1 R . . .
H(14) H 0.8051 0.7342 0.1983 0.0427 Uiso 1.00 1 R . . .
H(15) H 0.6194 0.3842 0.6697 0.0335 Uiso 1.00 1 R . . .
H(16) H 0.5855 0.2738 0.8862 0.0394 Uiso 1.00 1 R . . .
H(17) H 0.7226 0.1908 0.8716 0.0378 Uiso 1.00 1 R . . .
H(18) H 0.8524 0.1234 0.8536 0.0511 Uiso 1.00 1 R . . .
H(19) H 0.9939 0.0491 0.8265 0.0670 Uiso 1.00 1 R . . .
H(20) H 1.0593 0.0732 0.6997 0.0663 Uiso 1.00 1 R . . .
H(21) H 0.9899 0.1762 0.6066 0.0510 Uiso 1.00 1 R . . .
H(22) H 0.4615 0.5979 0.6797 0.0388 Uiso 1.00 1 R . . .
H(23) H 0.2883 0.7646 0.7572 0.0492 Uiso 1.00 1 R . . .
H(24) H 0.2716 0.6835 0.8765 0.0427 Uiso 1.00 1 R . . .
H(25) H 0.2539 0.5992 0.9797 0.0388 Uiso 1.00 1 R . . .
H(26) H 0.2385 0.5014 1.0895 0.0479 Uiso 1.00 1 R . . .
H(27) H 0.3191 0.3747 1.0875 0.0398 Uiso 1.00 1 R . . .
H(28) H 0.4096 0.3464 0.9793 0.0387 Uiso 1.00 1 R . . .
H(29) H 0.8542 0.8544 0.8465 0.1340 Uiso 1.00 1 R . . .
H(30) H 0.7939 0.8538 0.9253 0.1340 Uiso 1.00 1 R . . .
H(31) H 0.7932 0.9336 0.8647 0.1340 Uiso 1.00 1 R . . .
H(32) H 0.5084 0.9858 0.9371 0.0682 Uiso 1.00 1 R . . .
H(33) H 0.5662 0.9038 0.9214 0.0682 Uiso 1.00 1 R . . .
H(34) H 0.4320 0.8898 0.8964 0.0682 Uiso 1.00 1 R . . .
H(35) H 0.0601 0.8951 0.8213 0.0700 Uiso 1.00 1 R . . .
H(36) H 0.1573 0.8394 0.8315 0.0700 Uiso 1.00 1 R . . .
H(37) H 0.1860 0.9443 0.8234 0.0700 Uiso 1.00 1 R . . .
H(38) H 0.8897 0.7034 0.7534 0.0596 Uiso 1.00 1 R . . .
H(39) H 0.7659 0.7102 0.7020 0.0596 Uiso 1.00 1 R . . .
H(40) H 0.8472 0.6736 0.6506 0.0596 Uiso 1.00 1 R . . .

loop_
_atom_site_aniso_label
_atom_site_aniso_U_11
_atom_site_aniso_U_22
_atom_site_aniso_U_33
_atom_site_aniso_U_12
_atom_site_aniso_U_13
_atom_site_aniso_U_23
Sn(1) 0.0282(3) 0.0184(2) 0.0282(3) 0.0076(2) 0.0020(2) 0.0041(2)
Ag(1) 0.0410(3) 0.0314(2) 0.0336(2) 0.0061(2) 0.0124(2) 0.0148(2)
Ag(2) 0.0326(2) 0.0313(2) 0.0515(3) 0.0166(2) 0.0069(2) -0.0027(2)
Ag(3) 0.0399(3) 0.0364(2) 0.0345(3) 0.0031(2) 0.0101(2) 0.0094(2)
Ag(4) 0.0404(2) 0.0313(2) 0.0368(3) 0.0138(2) 0.0115(2) 0.0035(2)
F(1) 0.130(5) 0.138(5) 0.085(4) 0.107(4) 0.051(3) 0.041(3)
F(2) 0.072(3) 0.076(3) 0.064(3) 0.026(2) 0.038(2) 0.023(2)
F(3) 0.074(4) 0.161(6) 0.088(4) 0.048(4) -0.037(3) -0.053(4)
F(4) 0.127(5) 0.064(3) 0.127(5) -0.015(3) 0.083(4) -0.009(3)
F(5) 0.095(5) 0.37(1) 0.197(9) 0.000(7) -0.011(5) 0.22(1)
F(6) 0.48(2) 0.060(4) 0.28(1) 0.069(7) 0.25(1) 0.036(6)
F(7) 0.111(5) 0.205(8) 0.142(6) -0.026(5) 0.069(5) 0.045(5)
F(8) 0.068(3) 0.069(3) 0.081(3) 0.027(2) 0.013(2) 0.015(2)
F(9) 0.098(4) 0.064(3) 0.128(4) 0.052(3) 0.080(3) 0.045(3)
F(10) 0.063(3) 0.060(2) 0.053(2) 0.029(2) 0.012(2) 0.003(2)
F(11) 0.075(3) 0.102(4) 0.093(4) 0.044(3) -0.019(3) -0.012(3)
F(12) 0.091(4) 0.073(3) 0.162(5) 0.053(3) 0.079(4) 0.069(3)
F(13) 0.039(2) 0.026(2) 0.049(2) 0.013(1) 0.010(1) 0.008(1)
F(14) 0.054(2) 0.032(2) 0.038(2) 0.016(1) 0.016(2) 0.012(1)
F(15) 0.040(2) 0.028(2) 0.051(2) 0.001(1) -0.011(2) 0.008(1)
O(1) 0.091(5) 0.125(6) 0.094(5) 0.051(4) 0.035(4) 0.044(4)
O(2) 0.089(5) 0.077(4) 0.091(5) -0.011(4) 0.004(4) 0.016(4)
O(3) 0.092(4) 0.049(3) 0.039(3) 0.019(3) -0.009(3) -0.003(2)
O(4) 0.082(4) 0.078(4) 0.052(3) 0.005(3) 0.020(3) 0.019(3)
O(5) 0.107(6) 0.182(9) 0.121(7) -0.054(6) -0.059(5) 0.097(6)
O(6) 0.159(8) 0.104(6) 0.114(6) -0.018(6) 0.077(6) -0.034(5)
O(7) 0.060(3) 0.117(5) 0.039(3) -0.006(3) 0.019(3) 0.009(3)
O(8) 0.048(3) 0.041(2) 0.070(3) 0.015(2) -0.006(2) 0.011(2)
N(1) 0.031(2) 0.019(2) 0.028(2) 0.010(2) 0.005(2) 0.005(2)
N(2) 0.028(2) 0.019(2) 0.034(2) 0.009(2) 0.005(2) 0.000(2)
N(3) 0.030(2) 0.028(2) 0.025(2) 0.007(2) 0.004(2) 0.007(2)
N(4) 0.025(2) 0.023(2) 0.027(2) 0.008(2) 0.004(2) 0.001(2)
N(5) 0.028(2) 0.029(2) 0.030(2) 0.009(2) 0.006(2) 0.007(2)
N(6) 0.032(2) 0.027(2) 0.031(2) 0.004(2) 0.004(2) 0.002(2)
N(7) 0.028(2) 0.018(2) 0.032(2) 0.003(2) 0.005(2) 0.008(2)
N(8) 0.031(2) 0.024(2) 0.030(2) 0.006(2) 0.005(2) 0.005(2)
N(9) 0.029(2) 0.023(2) 0.040(3) 0.007(2) -0.002(2) -0.005(2)
N(10) 0.036(2) 0.027(2) 0.020(2) 0.007(2) 0.008(2) 0.001(2)
N(11) 0.035(2) 0.024(2) 0.032(2) 0.005(2) 0.012(2) 0.009(2)
N(12) 0.028(2) 0.025(2) 0.024(2) 0.001(2) 0.002(2) 0.002(2)
N(13) 0.073(4) 0.054(4) 0.073(5) 0.036(3) 0.025(4) 0.026(3)
N(14) 0.073(4) 0.041(3) 0.037(3) 0.025(3) 0.011(3) 0.006(2)
N(15) 0.088(6) 0.078(5) 0.051(4) -0.024(4) 0.014(4) -0.004(4)
N(16) 0.042(3) 0.047(3) 0.025(2) 0.001(2) 0.002(2) 0.005(2)
C(1) 0.029(3) 0.022(2) 0.032(3) 0.010(2) 0.005(2) 0.008(2)
C(2) 0.030(3) 0.027(2) 0.030(3) 0.005(2) 0.006(2) 0.002(2)
C(3) 0.032(3) 0.023(2) 0.025(3) 0.008(2) 0.005(2) 0.008(2)
C(4) 0.027(2) 0.015(2) 0.021(2) 0.001(2) 0.004(2) 0.001(2)
C(5) 0.023(2) 0.015(2) 0.023(2) 0.002(2) 0.001(2) 0.002(2)
C(6) 0.028(2) 0.018(2) 0.033(3) 0.005(2) 0.003(2) 0.009(2)
C(7) 0.031(3) 0.022(2) 0.037(3) 0.010(2) 0.002(2) 0.001(2)
C(8) 0.024(2) 0.028(3) 0.040(3) 0.011(2) 0.007(2) -0.004(2)
C(9) 0.028(3) 0.037(3) 0.036(3) 0.013(2) 0.014(2) 0.007(2)
C(10) 0.028(3) 0.026(2) 0.029(3) 0.008(2) 0.004(2) -0.001(2)
C(11) 0.032(3) 0.029(3) 0.047(3) 0.016(2) 0.014(2) 0.004(2)
C(12) 0.040(3) 0.030(3) 0.041(3) 0.018(2) 0.019(3) 0.009(2)
C(13) 0.019(2) 0.020(2) 0.030(3) 0.003(2) -0.001(2) 0.004(2)
C(14) 0.022(2) 0.023(2) 0.028(3) 0.002(2) 0.001(2) 0.002(2)
C(15) 0.035(3) 0.037(3) 0.028(3) 0.004(2) 0.009(2) 0.000(2)
C(16) 0.040(3) 0.041(3) 0.032(3) 0.000(3) 0.004(2) 0.003(2)
C(17) 0.037(3) 0.035(3) 0.032(3) -0.002(2) -0.005(2) 0.006(2)
C(18) 0.028(3) 0.030(3) 0.042(3) 0.002(2) -0.003(2) 0.010(2)
C(19) 0.028(3) 0.020(2) 0.033(3) 0.008(2) 0.001(2) 0.005(2)
C(20) 0.038(3) 0.028(3) 0.028(3) 0.002(2) 0.004(2) 0.004(2)
C(21) 0.038(3) 0.024(2) 0.026(3) 0.003(2) -0.004(2) 0.007(2)
C(22) 0.031(3) 0.020(2) 0.025(3) 0.001(2) -0.005(2) 0.005(2)
C(23) 0.024(2) 0.023(2) 0.035(3) 0.002(2) -0.006(2) 0.000(2)
C(24) 0.034(3) 0.032(3) 0.060(4) 0.010(2) 0.004(3) 0.015(3)
C(25) 0.039(3) 0.038(3) 0.089(5) 0.018(3) 0.000(4) 0.024(3)
C(26) 0.037(3) 0.031(3) 0.094(6) 0.017(3) 0.003(4) -0.003(3)
C(27) 0.031(3) 0.037(3) 0.055(4) 0.011(2) 0.001(3) -0.009(3)
C(28) 0.034(3) 0.030(3) 0.034(3) 0.007(2) 0.013(2) 0.002(2)
C(29) 0.049(4) 0.031(3) 0.053(4) 0.017(3) 0.024(3) 0.014(3)
C(30) 0.041(3) 0.033(3) 0.042(3) 0.014(2) 0.023(3) 0.007(2)
C(31) 0.027(2) 0.026(2) 0.025(3) 0.000(2) 0.006(2) 0.007(2)
C(32) 0.025(2) 0.027(2) 0.022(2) 0.001(2) 0.001(2) 0.002(2)
C(33) 0.030(3) 0.036(3) 0.027(3) 0.000(2) 0.006(2) 0.003(2)
C(34) 0.037(3) 0.049(4) 0.027(3) -0.003(3) 0.007(2) 0.001(2)
C(35) 0.033(3) 0.039(3) 0.021(3) -0.007(2) 0.004(2) 0.011(2)
C(36) 0.034(3) 0.026(3) 0.027(3) -0.003(2) -0.004(2) 0.002(2)
C(37) 0.046(5) 0.058(5) 0.22(1) 0.012(4) 0.006(7) -0.009(7)
C(38) 0.075(5) 0.062(4) 0.033(3) 0.016(4) 0.009(3) 0.015(3)
C(39) 0.071(5) 0.058(4) 0.046(4) 0.025(4) 0.007(4) 0.008(3)
C(40) 0.053(4) 0.034(3) 0.056(4) 0.005(3) 0.004(3) 0.005(3)
B(1) 0.033(3) 0.044(4) 0.038(4) 0.010(3) 0.008(3) 0.010(3)
B(2) 0.073(6) 0.069(6) 0.062(6) 0.038(5) 0.023(5) 0.023(5)
B(3) 0.055(5) 0.042(4) 0.069(5) 0.026(4) 0.036(4) 0.022(4)

loop_
_geom_bond_atom_site_label_1
_geom_bond_atom_site_label_2
_geom_bond_distance
_geom_bond_site_symmetry_1
_geom_bond_site_symmetry_2
_geom_bond_publ_flag
Sn(1) F(13) 1.962(3) . . yes
Sn(1) F(13) 1.962(3) . 2_666 yes
Sn(1) F(14) 1.959(4) . . yes
Sn(1) F(14) 1.959(4) . 2_666 yes
Sn(1) F(15) 1.939(3) . . yes
Sn(1) F(15) 1.939(3) . 2_666 yes
Ag(1) N(1) 2.328(5) . . yes
Ag(1) N(3) 2.293(4) . . yes
Ag(1) N(11) 2.181(5) . . yes
Ag(2) N(2) 2.205(5) . . yes
Ag(2) N(4) 2.376(4) . . yes
Ag(2) N(6) 2.308(5) . . yes
Ag(3) N(5) 2.163(5) . . yes
Ag(3) N(7) 2.288(5) . . yes
Ag(3) N(9) 2.313(5) . . yes
Ag(4) N(8) 2.180(5) . . yes
Ag(4) N(10) 2.309(5) . . yes
Ag(4) N(12) 2.332(5) . . yes
F(1) B(1) 1.35(1) . . yes
F(2) B(1) 1.379(9) . . yes
F(3) B(1) 1.351(8) . . yes
F(4) B(1) 1.347(8) . . yes
F(5) B(2) 1.39(1) . . yes
F(6) B(2) 1.27(1) . . yes
F(7) B(2) 1.33(1) . . yes
F(8) B(2) 1.35(1) . . yes
F(9) B(3) 1.38(1) . . yes
F(10) B(3) 1.375(9) . . yes
F(11) B(3) 1.370(9) . . yes
F(12) B(3) 1.373(10) . . yes
O(1) N(13) 1.24(1) . . yes
O(2) N(13) 1.19(1) . . yes
O(3) N(14) 1.208(7) . . yes
O(4) N(14) 1.220(9) . . yes
O(5) N(15) 1.17(1) . . yes
O(6) N(15) 1.27(1) . . yes
O(7) N(16) 1.229(8) . . yes
O(8) N(16) 1.191(8) . . yes
N(1) C(1) 1.328(7) . . yes
N(1) C(4) 1.342(6) . . yes
N(2) C(1) 1.330(8) . . yes
N(2) C(2) 1.342(7) . . yes
N(3) C(5) 1.345(7) . . yes
N(3) C(9) 1.327(8) . . yes
N(4) C(10) 1.335(7) . . yes
N(4) C(13) 1.332(7) . . yes
N(5) C(10) 1.323(7) . . yes
N(5) C(11) 1.359(8) . . yes
N(6) C(14) 1.351(7) . . yes
N(6) C(18) 1.343(7) . . yes
N(7) C(19) 1.334(7) . . yes
N(7) C(22) 1.353(7) . . yes
N(8) C(19) 1.336(8) . . yes
N(8) C(20) 1.356(7) . . yes
N(9) C(23) 1.345(8) . . yes
N(9) C(27) 1.349(8) . . yes
N(10) C(28) 1.342(7) . . yes
N(10) C(31) 1.334(8) . . yes
N(11) C(28) 1.326(7) . . yes
N(11) C(29) 1.349(9) . . yes
N(12) C(32) 1.341(7) . . yes
N(12) C(36) 1.347(7) . . yes
N(13) C(37) 1.46(1) . . yes
N(14) C(38) 1.486(9) . . yes
N(15) C(39) 1.427(10) . . yes
N(16) C(40) 1.474(8) . . yes
C(1) H(1) 0.930 . . no
C(2) C(3) 1.371(8) . . yes
C(2) H(2) 0.930 . . no
C(3) C(4) 1.380(8) . . yes
C(3) H(3) 0.930 . . no
C(4) C(5) 1.485(7) . . yes
C(5) C(6) 1.379(7) . . yes
C(6) C(7) 1.380(8) . . yes
C(6) H(4) 0.930 . . no
C(7) C(8) 1.372(8) . . yes
C(7) H(5) 0.930 . . no
C(8) C(9) 1.407(8) . . yes
C(8) H(6) 0.930 . . no
C(9) H(7) 0.930 . . no
C(10) H(8) 0.930 . . no
C(11) C(12) 1.364(9) . . yes
C(11) H(9) 0.930 . . no
C(12) C(13) 1.400(8) . . yes
C(12) H(10) 0.930 . . no
C(13) C(14) 1.495(7) . . yes
C(14) C(15) 1.370(9) . . yes
C(15) C(16) 1.380(8) . . yes
C(15) H(11) 0.930 . . no
C(16) C(17) 1.366(9) . . yes
C(16) H(12) 0.930 . . no
C(17) C(18) 1.373(9) . . yes
C(17) H(13) 0.930 . . no
C(18) H(14) 0.930 . . no
C(19) H(15) 0.930 . . no
C(20) C(21) 1.387(9) . . yes
C(20) H(16) 0.930 . . no
C(21) C(22) 1.363(8) . . yes
C(21) H(17) 0.930 . . no
C(22) C(23) 1.489(8) . . yes
C(23) C(24) 1.383(8) . . yes
C(24) C(25) 1.39(1) . . yes
C(24) H(18) 0.930 . . no
C(25) C(26) 1.37(1) . . yes
C(25) H(19) 0.930 . . no
C(26) C(27) 1.405(10) . . yes
C(26) H(20) 0.930 . . no
C(27) H(21) 0.930 . . no
C(28) H(22) 0.930 . . no
C(29) C(30) 1.373(9) . . yes
C(29) H(23) 0.930 . . no
C(30) C(31) 1.372(8) . . yes
C(30) H(24) 0.930 . . no
C(31) C(32) 1.499(7) . . yes
C(32) C(33) 1.394(8) . . yes
C(33) C(34) 1.384(9) . . yes
C(33) H(25) 0.930 . . no
C(34) C(35) 1.366(9) . . yes
C(34) H(26) 0.930 . . no
C(35) C(36) 1.367(9) . . yes
C(35) H(27) 0.930 . . no
C(36) H(28) 0.930 . . no
C(37) H(29) 0.960 . . no
C(37) H(30) 0.960 . . no
C(37) H(31) 0.960 . . no
C(38) H(32) 0.960 . . no
C(38) H(33) 0.960 . . no
C(38) H(34) 0.960 . . no
C(39) H(35) 0.960 . . no
C(39) H(36) 0.960 . . no
C(39) H(37) 0.960 . . no
C(40) H(38) 0.960 . . no
C(40) H(39) 0.960 . . no
C(40) H(40) 0.960 . . no
